data_7031144
loop_
_publ_author_name
'Desroches, Cedric'
'Lopes, Cesar'
'Kessler, Vadim'
'Parola, Stephane'

_publ_section_title
;
 Design and synthesis of multifunctional thiacalixarenes and related metal
 derivatives for the preparation of sol--gel hybrid materials with
 non-linear optical properties
;
_journal_issue 10
_journal_name_full 'Dalton Transactions'
_journal_page_first 2085
_journal_page_last 2092
_journal_paper_doi 10.1039/b210252h
_journal_year 2003
_chemical_formula_sum 'C88 H96 O4 S4'
_chemical_formula_weight 1345.89
_chemical_name_systematic ?
_space_group_IT_number 15
_symmetry_cell_setting monoclinic
_symmetry_space_group_name_Hall '-C 2yc'
_symmetry_space_group_name_H-M 'C 1 2/c 1'
_atom_sites_solution_hydrogens geom
_atom_sites_solution_primary direct
_atom_sites_solution_secondary difmap
_audit_creation_method SHELXL-97
_cell_angle_alpha 90.00
_cell_angle_beta 125.796(15)
_cell_angle_gamma 90.00
_cell_formula_units_Z 4
_cell_length_a 23.009(4)
_cell_length_b 23.370(4)
_cell_length_c 17.968(3)
_cell_measurement_reflns_used 999(I>2sigma(I))
_cell_measurement_temperature 295(2)
_cell_measurement_theta_max 20.0
_cell_measurement_theta_min 1.40
_cell_volume 7837(3)
_computing_cell_refinement 'Bruker SAINTPLUS'
_computing_data_collection 'Bruker SMART'
_computing_data_reduction 'Bruker SAINTPLUS'
_computing_molecular_graphics 'Bruker SHELXTL-NT'
_computing_publication_material 'Bruker SHELXTL-NT'
_computing_structure_refinement 'SHELXL-97 (Sheldrick, 1997)'
_computing_structure_solution 'SHELXS-97 (Sheldrick, 1990)'
_diffrn_ambient_temperature 295(2)
_diffrn_measured_fraction_theta_full 0.997
_diffrn_measured_fraction_theta_max 0.997
_diffrn_measurement_device_type 'Bruker SMART CCD 1k'
_diffrn_measurement_method 'Bruker SMART'
_diffrn_radiation_monochromator graphite
_diffrn_radiation_source 'fine-focus sealed tube'
_diffrn_radiation_type MoK\a
_diffrn_radiation_wavelength 0.71073
_diffrn_reflns_av_R_equivalents 0.0619
_diffrn_reflns_av_sigmaI/netI 0.0598
_diffrn_reflns_limit_h_max 18
_diffrn_reflns_limit_h_min -22
_diffrn_reflns_limit_k_max 18
_diffrn_reflns_limit_k_min -22
_diffrn_reflns_limit_l_max 17
_diffrn_reflns_limit_l_min -16
_diffrn_reflns_number 11918
_diffrn_reflns_theta_full 20.00
_diffrn_reflns_theta_max 20.00
_diffrn_reflns_theta_min 1.40
_exptl_absorpt_coefficient_mu 0.170
_exptl_absorpt_correction_T_max 0.9429
_exptl_absorpt_correction_T_min 0.8220
_exptl_absorpt_correction_type empirical
_exptl_absorpt_process_details 'Bruker SADABS'
_exptl_crystal_colour colorless
_exptl_crystal_density_diffrn 1.141
_exptl_crystal_density_method 'not measured'
_exptl_crystal_description prism
_exptl_crystal_F_000 2880
_exptl_crystal_size_max 1.20
_exptl_crystal_size_mid 1.00
_exptl_crystal_size_min 0.35
_refine_diff_density_max 0.380
_refine_diff_density_min -0.182
_refine_diff_density_rms 0.043
_refine_ls_extinction_coef 0.00021(11)
_refine_ls_extinction_expression Fc^*^=kFc[1+0.001xFc^2^\l^3^/sin(2\q)]^-1/4^
_refine_ls_extinction_method SHELXL
_refine_ls_goodness_of_fit_ref 1.017
_refine_ls_hydrogen_treatment mixed
_refine_ls_matrix_type full
_refine_ls_number_parameters 433
_refine_ls_number_reflns 3654
_refine_ls_number_restraints 0
_refine_ls_restrained_S_all 1.017
_refine_ls_R_factor_all 0.1195
_refine_ls_R_factor_gt 0.0595
_refine_ls_shift/su_max 0.018
_refine_ls_shift/su_mean 0.001
_refine_ls_structure_factor_coef Fsqd
_refine_ls_weighting_details 'calc w=1/[\s^2^(Fo^2^)+(0.0965P)^2^+0.0000P] where P=(Fo^2^+2Fc^2^)/3'
_refine_ls_weighting_scheme calc
_refine_ls_wR_factor_gt 0.1514
_refine_ls_wR_factor_ref 0.1702
_reflns_number_gt 2045
_reflns_number_total 3654
_reflns_threshold_expression >2sigma(I)
_cod_data_source_file b210252h.txt
_cod_data_source_block calix1tm
_cod_depositor_comments
;
The following automatic conversions were performed:

'_symmetry_cell_setting' value 'Monoclinic' changed to 'monoclinic'
according to
/usr/data/users/saulius/automatic-downloads/retrospective/RSC/lib/dictionaries/cif_core.dic
dictionary named 'cif_core.dic' version 2.4.2 from
2011-04-26.

'_exptl_absorpt_correction_type' value 'Empirical'
changed to 'empirical' according to
/usr/data/users/saulius/automatic-downloads/retrospective/RSC/lib/dictionaries/cif_core.dic
dictionary named 'cif_core.dic' version 2.4.2 from 2011-04-26.

Automatic conversion script
Id: cif_fix_values 2281 2013-09-26 08:29:07Z andrius 
;
_cod_original_cell_volume 7837(2)
_cod_original_sg_symbol_H-M C2/c
_cod_database_code 7031144

loop_
_symmetry_equiv_pos_as_xyz
'x, y, z'
'-x, y, -z+1/2'
'x+1/2, y+1/2, z'
'-x+1/2, y+1/2, -z+1/2'
'-x, -y, -z'
'x, -y, z-1/2'
'-x+1/2, -y+1/2, -z'
'x+1/2, -y+1/2, z-1/2'

loop_
_atom_site_label
_atom_site_type_symbol
_atom_site_fract_x
_atom_site_fract_y
_atom_site_fract_z
_atom_site_U_iso_or_equiv
_atom_site_adp_type
_atom_site_occupancy
_atom_site_symmetry_multiplicity
_atom_site_calc_flag
_atom_site_refinement_flags
S1 S 0.70634(8) 0.14886(6) 0.96347(10) 0.0788(5) Uani 1 1 d .
S2 S 0.55451(9) 0.15080(6) 0.58353(10) 0.0811(6) Uani 1 1 d .
O1 O 0.43469(19) 0.09734(16) 0.5859(2) 0.0756(11) Uani 1 1 d .
O2 O 0.6122(2) 0.20252(16) 0.7712(2) 0.0801(12) Uani 1 1 d .
C201 C 0.6272(3) 0.1459(2) 0.7728(4) 0.0623(14) Uani 1 1 d .
C202 C 0.6676(3) 0.1158(2) 0.8558(4) 0.0612(15) Uani 1 1 d .
C102 C 0.6410(3) 0.2410(2) 0.9699(3) 0.0708(16) Uani 1 1 d .
H10A H 0.6821 0.2599 0.9848 0.085 Uiso 1 1 calc R
C205 C 0.6579(3) 0.0293(2) 0.7750(5) 0.0764(17) Uani 1 1 d .
C203 C 0.6166(3) 0.0596(3) 0.6934(4) 0.0763(16) Uani 1 1 d .
H20A H 0.5993 0.0407 0.6386 0.092 Uiso 1 1 calc R
C204 C 0.6002(3) 0.1171(2) 0.6905(4) 0.0650(15) Uani 1 1 d .
C117 C 0.4267(4) 0.1551(2) 0.5660(3) 0.0643(14) Uani 1 1 d .
C8 C 0.6827(3) 0.0588(2) 0.8554(4) 0.0726(16) Uani 1 1 d .
H8A H 0.7105 0.0394 0.9110 0.087 Uiso 1 1 calc R
C118 C 0.4813(3) 0.1851(2) 0.5703(3) 0.0627(15) Uani 1 1 d .
C105 C 0.5816(5) 0.4449(3) 0.9775(7) 0.096(2) Uani 1 1 d .
C101 C 0.6339(3) 0.1835(2) 0.9529(3) 0.0620(15) Uani 1 1 d .
C111 C 0.5616(5) 0.5618(3) 0.9743(8) 0.108(2) Uani 1 1 d .
C119 C 0.4732(3) 0.2430(2) 0.5540(3) 0.0729(16) Uani 1 1 d .
H119 H 0.5088 0.2634 0.5559 0.087 Uiso 1 1 calc R
C110 C 0.5150(4) 0.5283(4) 0.9015(7) 0.153(3) Uani 1 1 d .
H11E H 0.4751 0.5449 0.8493 0.184 Uiso 1 1 calc R
C209 C 0.7352(4) -0.1685(3) 0.8549(6) 0.121(2) Uani 1 1 d .
H20B H 0.7627 -0.1480 0.9095 0.146 Uiso 1 1 calc R
C103 C 0.5869(4) 0.2717(2) 0.9652(3) 0.0718(16) Uani 1 1 d .
C109 C 0.6194(5) 0.5352(4) 1.0489(6) 0.116(2) Uani 1 1 d .
H10D H 0.6530 0.5571 1.0995 0.139 Uiso 1 1 calc R
C104 C 0.5906(3) 0.3338(3) 0.9768(4) 0.0858(19) Uani 1 1 d .
C114 C 0.5583(4) 0.7239(2) 0.9160(5) 0.114(2) Uani 1 1 d .
H11F H 0.5075 0.7321 0.8819 0.137 Uiso 1 1 calc R
H11G H 0.5808 0.7362 0.9788 0.137 Uiso 1 1 calc R
C107 C 0.6292(4) 0.4779(3) 1.0515(5) 0.107(2) Uani 1 1 d .
H10E H 0.6686 0.4610 1.1038 0.128 Uiso 1 1 calc R
C208 C 0.6863(4) -0.1406(3) 0.7759(5) 0.0846(18) Uani 1 1 d .
C112 C 0.5478(4) 0.6258(3) 0.9680(6) 0.137(3) Uani 1 1 d .
H11H H 0.4972 0.6318 0.9396 0.164 Uiso 1 1 calc R
H11I H 0.5740 0.6411 1.0297 0.164 Uiso 1 1 calc R
C210 C 0.6460(4) -0.1733(3) 0.6988(5) 0.102(2) Uani 1 1 d .
H21A H 0.6113 -0.1557 0.6436 0.122 Uiso 1 1 calc R
C401 C 0.6657(4) 0.2404(2) 0.7798(5) 0.123(3) Uani 1 1 d .
C214 C 0.7167(5) -0.3245(3) 0.7806(6) 0.150(3) Uani 1 1 d .
H21B H 0.6938 -0.3378 0.7182 0.180 Uiso 1 1 calc R
H21C H 0.7676 -0.3318 0.8139 0.180 Uiso 1 1 calc R
C206 C 0.6702(3) -0.0310(3) 0.7756(4) 0.0872(19) Uani 1 1 d .
C207 C 0.6771(3) -0.0807(3) 0.7751(4) 0.0856(19) Uani 1 1 d .
C108 C 0.5255(5) 0.4705(4) 0.9032(7) 0.152(3) Uani 1 1 d .
H10F H 0.4931 0.4486 0.8517 0.182 Uiso 1 1 calc R
C113 C 0.5681(4) 0.6589(2) 0.9154(5) 0.112(2) Uani 1 1 d .
H11J H 0.5394 0.6456 0.8523 0.134 Uiso 1 1 calc R
H11K H 0.6179 0.6510 0.9410 0.134 Uiso 1 1 calc R
C106 C 0.5893(4) 0.3847(3) 0.9799(5) 0.100(2) Uani 1 1 d .
C215 C 0.6908(5) -0.3573(3) 0.8205(6) 0.158(3) Uani 1 1 d .
H21C' H 0.6399 -0.3502 0.7883 0.189 Uiso 1 1 calc R
H21D H 0.7145 -0.3454 0.8838 0.189 Uiso 1 1 calc R
C213 C 0.7053(5) -0.2593(3) 0.7781(7) 0.104(2) Uani 1 1 d .
C211 C 0.7450(4) -0.2278(3) 0.8555(6) 0.127(3) Uani 1 1 d .
H21E H 0.7796 -0.2458 0.9104 0.153 Uiso 1 1 calc R
C212 C 0.6551(5) -0.2317(3) 0.7000(5) 0.110(2) Uani 1 1 d .
H21F H 0.6260 -0.2525 0.6460 0.132 Uiso 1 1 calc R
C115 C 0.5879(4) 0.7575(3) 0.8767(5) 0.133(3) Uani 1 1 d .
H11L H 0.5639 0.7468 0.8129 0.160 Uiso 1 1 calc R
H11M H 0.6384 0.7486 0.9091 0.160 Uiso 1 1 calc R
C216 C 0.7028(5) -0.4209(3) 0.8181(7) 0.168(4) Uani 1 1 d .
H21G H 0.6764 -0.4335 0.7548 0.201 Uiso 1 1 calc R
H21H H 0.7533 -0.4279 0.8469 0.201 Uiso 1 1 calc R
C116 C 0.5794(5) 0.8211(3) 0.8824(6) 0.171(4) Uani 1 1 d .
H11N H 0.5996 0.8414 0.8562 0.256 Uiso 1 1 calc R
H11O H 0.6037 0.8320 0.9455 0.256 Uiso 1 1 calc R
H11P H 0.5294 0.8303 0.8492 0.256 Uiso 1 1 calc R
C303 C 0.4553(6) -0.0228(4) 0.6162(9) 0.237(6) Uani 1 1 d .
H30A H 0.4466 -0.0631 0.6137 0.356 Uiso 1 1 calc R
H30B H 0.4509 -0.0054 0.6611 0.356 Uiso 1 1 calc R
H30C H 0.5028 -0.0165 0.6328 0.356 Uiso 1 1 calc R
C302 C 0.4079(6) 0.0003(4) 0.5347(7) 0.170(4) Uani 1 1 d .
H30D H 0.3743 -0.0245 0.4890 0.204 Uiso 1 1 calc R
C301 C 0.4026(4) 0.0595(3) 0.5090(5) 0.119(2) Uani 1 1 d .
H30E H 0.3524 0.0695 0.4656 0.143 Uiso 1 1 calc R
H30F H 0.4258 0.0646 0.4785 0.143 Uiso 1 1 calc R
C218 C 0.6808(5) -0.5151(4) 0.8519(7) 0.218(5) Uani 1 1 d .
H21I H 0.6650 -0.5346 0.8842 0.327 Uiso 1 1 calc R
H21J H 0.7285 -0.5271 0.8755 0.327 Uiso 1 1 calc R
H21K H 0.6492 -0.5241 0.7877 0.327 Uiso 1 1 calc R
C217 C 0.6802(6) -0.4531(3) 0.8647(8) 0.199(5) Uani 1 1 d .
H21L H 0.6321 -0.4414 0.8422 0.239 Uiso 1 1 calc R
H21M H 0.7115 -0.4444 0.9297 0.239 Uiso 1 1 calc R
C402 C 0.6234(16) 0.3055(11) 0.7655(17) 0.159(10) Uiso 0.58(2) 1 d P
C403 C 0.6729(8) 0.3425(6) 0.7677(9) 0.138(8) Uiso 0.58(2) 1 d P
C40A C 0.6560(13) 0.2934(11) 0.7846(14) 0.106(10) Uiso 0.42(2) 1 d P
C40B C 0.5940(15) 0.3222(11) 0.7599(17) 0.147(11) Uiso 0.42(2) 1 d P

loop_
_atom_site_aniso_label
_atom_site_aniso_U_11
_atom_site_aniso_U_22
_atom_site_aniso_U_33
_atom_site_aniso_U_23
_atom_site_aniso_U_13
_atom_site_aniso_U_12
S1 0.0627(11) 0.0867(10) 0.0751(11) -0.0065(9) 0.0337(9) 0.0029(9)
S2 0.0866(13) 0.0978(11) 0.0800(11) 0.0152(9) 0.0605(11) 0.0197(9)
O1 0.086(3) 0.067(2) 0.077(3) 0.007(2) 0.049(3) 0.006(2)
O2 0.090(3) 0.065(2) 0.088(3) 0.006(2) 0.054(3) 0.026(2)
C201 0.056(4) 0.067(4) 0.082(5) 0.000(4) 0.051(4) 0.000(3)
C202 0.053(4) 0.065(4) 0.071(4) 0.009(3) 0.040(4) 0.010(3)
C102 0.069(5) 0.077(4) 0.071(4) -0.014(3) 0.044(4) -0.010(4)
C205 0.082(5) 0.076(4) 0.080(5) 0.001(4) 0.052(4) 0.010(4)
C203 0.075(5) 0.086(4) 0.078(5) -0.009(4) 0.050(4) 0.002(4)
C204 0.066(4) 0.065(4) 0.081(5) 0.002(3) 0.053(4) 0.006(3)
C117 0.076(5) 0.061(4) 0.053(4) 0.007(3) 0.037(3) 0.005(4)
C8 0.068(4) 0.074(4) 0.078(5) 0.010(4) 0.045(4) 0.015(3)
C118 0.063(4) 0.078(4) 0.055(4) 0.010(3) 0.039(3) 0.005(3)
C105 0.102(7) 0.052(5) 0.149(7) -0.011(5) 0.081(6) -0.002(5)
C101 0.060(4) 0.067(4) 0.062(4) -0.009(3) 0.037(3) -0.006(3)
C111 0.107(7) 0.072(5) 0.169(9) -0.021(6) 0.094(7) -0.008(6)
C119 0.085(5) 0.069(4) 0.080(4) 0.011(3) 0.056(4) 0.001(4)
C110 0.103(7) 0.092(6) 0.184(9) -0.002(6) 0.039(7) 0.008(6)
C209 0.127(7) 0.086(5) 0.110(7) -0.011(5) 0.046(6) -0.010(5)
C103 0.076(5) 0.075(4) 0.065(4) -0.016(3) 0.041(4) -0.016(4)
C109 0.116(8) 0.102(7) 0.125(7) -0.026(5) 0.069(6) -0.012(5)
C104 0.081(5) 0.089(5) 0.098(5) -0.019(4) 0.058(4) -0.013(4)
C114 0.128(7) 0.081(5) 0.145(7) -0.006(4) 0.087(6) 0.014(4)
C107 0.138(7) 0.060(5) 0.131(7) -0.019(5) 0.083(6) -0.004(5)
C208 0.092(5) 0.079(5) 0.075(5) 0.014(5) 0.045(5) 0.016(4)
C112 0.146(8) 0.089(5) 0.223(9) -0.007(5) 0.136(8) 0.004(5)
C210 0.125(7) 0.097(5) 0.078(5) 0.004(4) 0.056(5) 0.014(5)
C401 0.144(7) 0.040(4) 0.227(9) 0.005(4) 0.132(7) -0.014(4)
C214 0.174(9) 0.077(5) 0.231(10) 0.006(5) 0.137(8) 0.017(5)
C206 0.096(5) 0.070(4) 0.103(5) 0.006(4) 0.063(5) 0.015(4)
C207 0.092(5) 0.070(4) 0.095(5) 0.006(4) 0.055(4) 0.014(4)
C108 0.116(8) 0.078(6) 0.177(9) -0.012(6) 0.038(7) -0.003(5)
C113 0.118(6) 0.092(5) 0.132(6) 0.000(4) 0.077(6) 0.014(4)
C106 0.100(6) 0.083(5) 0.135(6) -0.022(5) 0.079(5) -0.014(4)
C215 0.207(10) 0.080(5) 0.241(10) 0.022(5) 0.161(9) -0.003(5)
C213 0.109(7) 0.081(5) 0.137(7) -0.006(6) 0.080(6) 0.004(5)
C211 0.105(7) 0.091(6) 0.125(7) 0.026(5) 0.033(6) 0.021(5)
C212 0.141(8) 0.090(6) 0.093(6) -0.010(5) 0.065(6) 0.004(5)
C115 0.185(9) 0.116(6) 0.150(7) 0.014(5) 0.127(7) 0.011(5)
C216 0.199(10) 0.084(6) 0.247(11) 0.025(6) 0.146(9) -0.008(5)
C116 0.278(12) 0.088(5) 0.221(10) 0.020(5) 0.188(10) 0.027(6)
C303 0.234(14) 0.107(7) 0.279(15) 0.051(8) 0.099(12) 0.000(7)
C302 0.265(14) 0.090(7) 0.160(9) -0.043(6) 0.126(10) -0.039(7)
C301 0.147(7) 0.087(5) 0.116(6) -0.024(5) 0.072(6) -0.009(5)
C218 0.216(12) 0.148(8) 0.215(11) 0.010(7) 0.084(10) -0.013(8)
C217 0.234(12) 0.090(6) 0.277(13) 0.006(7) 0.151(11) 0.011(7)

loop_
_atom_type_symbol
_atom_type_description
_atom_type_scat_dispersion_real
_atom_type_scat_dispersion_imag
_atom_type_scat_source
C C 0.0033 0.0016 'International Tables Vol C Tables 4.2.6.8 and 6.1.1.4'
H H 0.0000 0.0000 'International Tables Vol C Tables 4.2.6.8 and 6.1.1.4'
O O 0.0106 0.0060 'International Tables Vol C Tables 4.2.6.8 and 6.1.1.4'
S S 0.1246 0.1234 'International Tables Vol C Tables 4.2.6.8 and 6.1.1.4'

loop_
_geom_angle_atom_site_label_1
_geom_angle_atom_site_label_2
_geom_angle_atom_site_label_3
_geom_angle
_geom_angle_site_symmetry_1
_geom_angle_site_symmetry_3
C202 S1 C101 104.1(3) . .
C118 S2 C204 105.5(2) . .
C117 O1 C301 116.0(4) . .
C201 O2 C401 113.8(4) . .
O2 C201 C204 119.6(5) . .
O2 C201 C202 120.9(5) . .
C204 C201 C202 119.5(5) . .
C8 C202 C201 119.5(5) . .
C8 C202 S1 117.5(5) . .
C201 C202 S1 122.8(4) . .
C101 C102 C103 120.4(5) . .
C8 C205 C203 117.3(5) . .
C8 C205 C206 121.4(6) . .
C203 C205 C206 121.2(6) . .
C205 C203 C204 122.5(5) . .
C201 C204 C203 118.9(5) . .
C201 C204 S2 123.8(4) . .
C203 C204 S2 117.0(5) . .
O1 C117 C118 119.7(5) . .
O1 C117 C101 119.4(5) . 2_656
C118 C117 C101 120.8(5) . 2_656
C202 C8 C205 122.3(5) . .
C119 C118 C117 118.4(5) . .
C119 C118 S2 118.6(5) . .
C117 C118 S2 122.6(5) . .
C108 C105 C107 118.4(6) . .
C108 C105 C106 120.4(8) . .
C107 C105 C106 121.2(8) . .
C102 C101 C117 119.6(5) . 2_656
C102 C101 S1 116.5(5) . .
C117 C101 S1 123.8(4) 2_656 .
C109 C111 C110 116.7(7) . .
C109 C111 C112 124.3(9) . .
C110 C111 C112 119.0(10) . .
C118 C119 C103 121.3(5) . 2_656
C111 C110 C108 121.3(8) . .
C208 C209 C211 121.0(7) . .
C102 C103 C119 119.5(5) . 2_656
C102 C103 C104 121.7(6) . .
C119 C103 C104 118.8(6) 2_656 .
C111 C109 C107 122.1(7) . .
C106 C104 C103 175.2(7) . .
C115 C114 C113 114.6(6) . .
C105 C107 C109 120.2(7) . .
C209 C208 C210 116.6(6) . .
C209 C208 C207 121.0(7) . .
C210 C208 C207 122.4(7) . .
C113 C112 C111 115.4(6) . .
C208 C210 C212 122.1(7) . .
C40A C401 O2 115.6(11) . .
C40A C401 C402 18.9(16) . .
O2 C401 C402 98.7(10) . .
C215 C214 C213 116.2(6) . .
C207 C206 C205 176.8(7) . .
C206 C207 C208 179.1(9) . .
C105 C108 C110 121.2(8) . .
C112 C113 C114 114.0(5) . .
C104 C106 C105 175.3(8) . .
C214 C215 C216 112.4(7) . .
C211 C213 C212 117.5(7) . .
C211 C213 C214 120.5(9) . .
C212 C213 C214 122.0(8) . .
C213 C211 C209 121.5(7) . .
C213 C212 C210 121.3(7) . .
C114 C115 C116 112.3(6) . .
C217 C216 C215 111.3(7) . .
C303 C302 C301 127.2(9) . .
C302 C301 O1 112.6(6) . .
C216 C217 C218 112.8(9) . .
C40A C402 C40B 162(7) . .
C40A C402 C403 67(4) . .
C40B C402 C403 110(4) . .
C40A C402 C401 37(3) . .
C40B C402 C401 151(4) . .
C403 C402 C401 99.1(19) . .
C40A C403 C402 28.5(16) . .
C40A C403 C40B 50.3(18) . .
C402 C403 C40B 22.5(14) . .
C402 C40A C403 85(4) . .
C402 C40A C401 124(4) . .
C403 C40A C401 139(2) . .
C402 C40A C40B 10(3) . .
C403 C40A C40B 83.7(17) . .
C401 C40A C40B 129.6(17) . .
C402 C40B C40A 9(3) . .
C402 C40B C403 48(3) . .
C40A C40B C403 46.0(11) . .

loop_
_geom_bond_atom_site_label_1
_geom_bond_atom_site_label_2
_geom_bond_distance
_geom_bond_site_symmetry_2
S1 C202 1.766(5) .
S1 C101 1.760(5) .
S2 C118 1.751(5) .
S2 C204 1.748(5) .
O1 C117 1.380(5) .
O1 C301 1.429(6) .
O2 C201 1.364(5) .
O2 C401 1.448(6) .
C201 C204 1.398(6) .
C201 C202 1.400(6) .
C202 C8 1.378(6) .
C102 C101 1.369(6) .
C102 C103 1.395(7) .
C205 C8 1.385(7) .
C205 C203 1.387(7) .
C205 C206 1.437(7) .
C203 C204 1.387(6) .
C117 C118 1.402(7) .
C117 C101 1.394(6) 2_656
C118 C119 1.375(6) .
C105 C108 1.338(9) .
C105 C107 1.363(8) .
C105 C106 1.415(8) .
C101 C117 1.394(6) 2_656
C111 C109 1.367(9) .
C111 C110 1.354(9) .
C111 C112 1.517(8) .
C119 C103 1.387(7) 2_656
C110 C108 1.370(8) .
C209 C208 1.356(8) .
C209 C211 1.403(8) .
C103 C119 1.387(7) 2_656
C103 C104 1.462(7) .
C109 C107 1.355(8) .
C104 C106 1.192(8) .
C114 C115 1.463(7) .
C114 C113 1.537(7) .
C208 C210 1.365(8) .
C208 C207 1.414(7) .
C112 C113 1.493(8) .
C210 C212 1.378(7) .
C401 C40A 1.27(2) .
C401 C402 1.74(3) .
C214 C215 1.399(8) .
C214 C213 1.543(8) .
C206 C207 1.173(7) .
C215 C216 1.516(8) .
C213 C211 1.351(9) .
C213 C212 1.351(9) .
C115 C116 1.510(7) .
C216 C217 1.431(11) .
C303 C302 1.325(12) .
C302 C301 1.442(9) .
C218 C217 1.468(9) .
C402 C40A 0.68(4) .
C402 C40B 0.73(4) .
C402 C403 1.41(3) .
C403 C40A 1.30(2) .
C403 C40B 1.80(3) .
C40A C40B 1.39(4) .
